data_7703844
loop_
_publ_author_name
'Hiiuk, Volodymyr M.'
'Shova, Sergiu'
'Rotaru, Aurelian'
'Golub, Alexander A.'
'Fritsky, Igor O.'
'Gural'skiy, Il'ya A.'

_publ_section_title
;
 Spin crossover in 2D iron(ii) phthalazine cyanometallic complexes.
;
_journal_issue 16
_journal_name_full 'Dalton transactions (Cambridge, England : 2003)'
_journal_page_first 5302
_journal_page_last 5311
_journal_paper_doi 10.1039/d0dt00783h
_journal_volume 49
_journal_year 2020
_chemical_formula_moiety 'C20 H12 Fe N8 Pd'
_chemical_formula_sum 'C20 H12 Fe N8 Pd'
_chemical_formula_weight 526.63
_space_group_crystal_system triclinic
_space_group_IT_number 2
_space_group_name_Hall '-P 1'
_space_group_name_H-M_alt 'P -1'
_atom_sites_solution_hydrogens geom
_audit_creation_date 2019-11-12
_audit_creation_method
;
Olex2 1.2
(compiled 2018.05.29 svn.r3508 for OlexSys, GUI svn.r5506)
;
_audit_update_record
;
2020-03-02 deposited with the CCDC.	2020-03-24 downloaded from the CCDC.
;
_cell_angle_alpha 71.083(11)
_cell_angle_beta 74.381(11)
_cell_angle_gamma 89.881(8)
_cell_formula_units_Z 1
_cell_length_a 7.0962(7)
_cell_length_b 7.1676(7)
_cell_length_c 10.1546(16)
_cell_measurement_reflns_used 206
_cell_measurement_temperature 200.05(10)
_cell_measurement_theta_max 26.3910
_cell_measurement_theta_min 4.1720
_cell_volume 468.49(11)
_computing_cell_refinement 'CrysAlisPro 1.171.40.53 (Rigaku OD, 2019)'
_computing_data_collection 'CrysAlisPro 1.171.40.53 (Rigaku OD, 2019)'
_computing_data_reduction 'CrysAlisPro 1.171.40.53 (Rigaku OD, 2019)'
_computing_molecular_graphics 'Olex2 (Dolomanov et al., 2009)'
_computing_publication_material 'Olex2 (Dolomanov et al., 2009)'
_computing_structure_refinement 'ShelXL (Sheldrick, 2015)'
_computing_structure_solution 'ShelXT (Sheldrick, 2015)'
_diffrn_ambient_environment N~2~
_diffrn_ambient_temperature 200.05(10)
_diffrn_detector 'CCD plate'
_diffrn_detector_area_resol_mean 16.1593
_diffrn_detector_type Eos
_diffrn_measured_fraction_theta_full 0.997
_diffrn_measured_fraction_theta_max 0.826
_diffrn_measurement_details
;
List of Runs (angles in degrees, time in seconds):

  # Type    Start    End  Width  t~exp~   \w     \q     \k     \f   Frames
#--------------------------------------------------------------------------
  1  \w    -83.00 -33.00   1.00   20.00    --  -15.60 -77.00  60.00   50
;
_diffrn_measurement_device 'four-circle diffractometer'
_diffrn_measurement_device_type 'Xcalibur, Eos'
_diffrn_measurement_method '\w scans'
_diffrn_orient_matrix_type 'CrysAlisPro convention (1999,Acta A55,543-557)'
_diffrn_orient_matrix_UB_11 0.0031594000
_diffrn_orient_matrix_UB_12 0.0230723000
_diffrn_orient_matrix_UB_13 -0.0737011000
_diffrn_orient_matrix_UB_21 0.0837269000
_diffrn_orient_matrix_UB_22 -0.0528648000
_diffrn_orient_matrix_UB_23 -0.0111156000
_diffrn_orient_matrix_UB_31 -0.0614369000
_diffrn_orient_matrix_UB_32 -0.0874044000
_diffrn_orient_matrix_UB_33 0.0177909000
_diffrn_radiation_monochromator graphite
_diffrn_radiation_probe x-ray
_diffrn_radiation_type MoK\a
_diffrn_radiation_wavelength 0.71073
_diffrn_reflns_av_R_equivalents 0.0360
_diffrn_reflns_av_unetI/netI 0.0775
_diffrn_reflns_Laue_measured_fraction_full 0.997
_diffrn_reflns_Laue_measured_fraction_max 0.826
_diffrn_reflns_limit_h_max 9
_diffrn_reflns_limit_h_min -6
_diffrn_reflns_limit_k_max 9
_diffrn_reflns_limit_k_min -7
_diffrn_reflns_limit_l_max 13
_diffrn_reflns_limit_l_min -8
_diffrn_reflns_number 3684
_diffrn_reflns_point_group_measured_fraction_full 0.997
_diffrn_reflns_point_group_measured_fraction_max 0.826
_diffrn_reflns_theta_full 25.242
_diffrn_reflns_theta_max 29.482
_diffrn_reflns_theta_min 2.211
_diffrn_source 'fine-focus sealed X-ray tube'
_diffrn_source_type 'Enhance (Mo) X-ray Source'
_exptl_absorpt_coefficient_mu 1.760
_exptl_absorpt_correction_type none
_exptl_crystal_colour 'clear intense red'
_exptl_crystal_density_diffrn 1.867
_exptl_crystal_description block
_exptl_crystal_F_000 260
_exptl_crystal_size_max 0.1
_exptl_crystal_size_mid 0.1
_exptl_crystal_size_min 0.05
_refine_diff_density_max 3.699
_refine_diff_density_min -1.124
_refine_diff_density_rms 0.198
_refine_ls_extinction_method none
_refine_ls_goodness_of_fit_ref 1.022
_refine_ls_hydrogen_treatment constr
_refine_ls_matrix_type full
_refine_ls_number_parameters 139
_refine_ls_number_reflns 2138
_refine_ls_number_restraints 0
_refine_ls_restrained_S_all 1.022
_refine_ls_R_factor_all 0.0699
_refine_ls_R_factor_gt 0.0558
_refine_ls_shift/su_max 0.000
_refine_ls_shift/su_mean 0.000
_refine_ls_structure_factor_coef Fsqd
_refine_ls_weighting_details 'w=1/[\s^2^(Fo^2^)+(0.0755P)^2^] where P=(Fo^2^+2Fc^2^)/3'
_refine_ls_weighting_scheme calc
_refine_ls_wR_factor_gt 0.1287
_refine_ls_wR_factor_ref 0.1362
_reflns_Friedel_coverage 0.000
_reflns_number_gt 1769
_reflns_number_total 2138
_reflns_threshold_expression 'I > 2\s(I)'
_cod_data_source_file d0dt00783h2.cif
_cod_data_source_block shi_4441_ilgu
_cod_depositor_comments 'Adding full bibliography for 7703844--7703847.cif.'
_cod_original_cell_volume 468.49(10)
_cod_database_code 7703844
_shelx_shelxl_version_number 2017/1
_chemical_oxdiff_formula C8N2H8Pd1Fe1
_chemical_oxdiff_usercomment HV236
_shelx_space_group_comment
;
The symmetry employed for this shelxl refinement is uniquely defined
by the following loop, which should always be used as a source of
symmetry information in preference to the above space-group names.
They are only intended as comments.
;
_shelx_estimated_absorpt_t_max 0.917
_shelx_estimated_absorpt_t_min 0.844
_reflns_odcompleteness_completeness 22.33
_reflns_odcompleteness_iscentric 1
_reflns_odcompleteness_theta 26.32
_olex2_refinement_description
;
1. Fixed Uiso
 At 1.2 times of:
  All C(H) groups
2.a Aromatic/amide H refined with riding coordinates:
 C3(H3), C8(H8), C10(H10), C6(H6), C5(H5), C7(H7)
;
_olex2_submission_special_instructions 'No special instructions were received'
_oxdiff_exptl_absorpt_empirical_details
;
Empirical correction (ABSPACK) includes:
;
_oxdiff_exptl_absorpt_empirical_full_max 1.000
_oxdiff_exptl_absorpt_empirical_full_min 1.000

loop_
_space_group_symop_operation_xyz
'x, y, z'
'-x, -y, -z'

loop_
_atom_site_label
_atom_site_type_symbol
_atom_site_fract_x
_atom_site_fract_y
_atom_site_fract_z
_atom_site_U_iso_or_equiv
_atom_site_adp_type
_atom_site_occupancy
_atom_site_site_symmetry_order
_atom_site_calc_flag
_atom_site_refinement_flags_posn
_atom_site_refinement_flags_adp
_atom_site_refinement_flags_occupancy
_atom_site_disorder_assembly
_atom_site_disorder_group
Pd1 Pd 0.500000 1.000000 1.000000 0.0131(2) Uani 1 2 d S T P . .
Fe1 Fe 0.000000 0.500000 1.000000 0.0113(2) Uani 1 2 d S T P . .
N2 N 0.1940(6) 0.3132(6) 0.9749(5) 0.0151(9) Uani 1 1 d . . . . .
C1 C 0.3191(7) 0.8097(7) 0.9757(6) 0.0150(11) Uani 1 1 d . . . . .
N3 N 0.0206(6) 0.5957(6) 0.7894(5) 0.0187(10) Uani 1 1 d . . . . .
N1 N 0.2047(6) 0.6982(6) 0.9736(5) 0.0153(9) Uani 1 1 d . . . . .
C3 C 0.2202(8) 0.6743(9) 0.5572(7) 0.0270(13) Uani 1 1 d . . . . .
H3 H 0.344144 0.678222 0.494819 0.032 Uiso 1 1 calc R . . . .
N4 N 0.2043(6) 0.6131(7) 0.6946(6) 0.0234(11) Uani 1 1 d . . . . .
C9 C -0.1180(8) 0.7211(8) 0.5898(6) 0.0205(12) Uani 1 1 d . . . . .
C8 C -0.2804(9) 0.7813(9) 0.5367(7) 0.0281(14) Uani 1 1 d . . . . .
H8 H -0.405207 0.769130 0.600222 0.034 Uiso 1 1 calc R . . . .
C10 C -0.1317(8) 0.6444(8) 0.7386(7) 0.0216(12) Uani 1 1 d . . . . .
H10 H -0.255169 0.626997 0.804980 0.026 Uiso 1 1 calc R . . . .
C6 C -0.0647(10) 0.8716(9) 0.2919(7) 0.0330(15) Uani 1 1 d . . . . .
H6 H -0.048464 0.921490 0.192405 0.040 Uiso 1 1 calc R . . . .
C4 C 0.0662(8) 0.7361(9) 0.4926(7) 0.0249(13) Uani 1 1 d . . . . .
C5 C 0.0920(9) 0.8114(9) 0.3429(7) 0.0304(14) Uani 1 1 d . . . . .
H5 H 0.215578 0.820379 0.278459 0.036 Uiso 1 1 calc R . . . .
C7 C -0.2508(10) 0.8582(10) 0.3896(8) 0.0355(16) Uani 1 1 d . . . . .
H7 H -0.356275 0.902545 0.353689 0.043 Uiso 1 1 calc R . . . .
C2 C 0.3103(8) 0.2021(8) 0.9772(6) 0.0156(11) Uani 1 1 d . . . . .

loop_
_atom_site_aniso_label
_atom_site_aniso_U_11
_atom_site_aniso_U_22
_atom_site_aniso_U_33
_atom_site_aniso_U_23
_atom_site_aniso_U_13
_atom_site_aniso_U_12
Pd1 0.0084(3) 0.0114(3) 0.0218(4) -0.0076(2) -0.0056(2) 0.00143(19)
Fe1 0.0089(5) 0.0094(5) 0.0178(6) -0.0060(4) -0.0053(4) 0.0019(4)
N2 0.017(2) 0.011(2) 0.016(2) -0.0037(18) -0.0027(18) 0.0012(16)
C1 0.011(2) 0.011(2) 0.027(3) -0.009(2) -0.010(2) 0.0039(19)
N3 0.015(2) 0.019(2) 0.021(3) -0.008(2) -0.0022(19) 0.0001(17)
N1 0.016(2) 0.013(2) 0.017(2) -0.0037(18) -0.0078(18) 0.0018(16)
C3 0.019(3) 0.032(3) 0.024(3) -0.007(3) -0.001(2) -0.003(2)
N4 0.013(2) 0.030(3) 0.024(3) -0.007(2) -0.0031(19) -0.0007(18)
C9 0.021(3) 0.022(3) 0.021(3) -0.009(2) -0.007(2) 0.001(2)
C8 0.024(3) 0.037(4) 0.027(4) -0.012(3) -0.010(3) 0.001(2)
C10 0.018(3) 0.025(3) 0.024(3) -0.010(2) -0.007(2) 0.002(2)
C6 0.042(4) 0.028(3) 0.023(4) -0.001(3) -0.009(3) -0.006(3)
C4 0.023(3) 0.026(3) 0.028(3) -0.010(3) -0.009(3) -0.003(2)
C5 0.028(3) 0.036(4) 0.023(3) -0.006(3) -0.005(3) -0.002(3)
C7 0.031(4) 0.045(4) 0.035(4) -0.011(3) -0.019(3) -0.002(3)
C2 0.016(3) 0.014(3) 0.019(3) -0.010(2) -0.005(2) 0.0019(19)

loop_
_atom_type_symbol
_atom_type_description
_atom_type_scat_dispersion_real
_atom_type_scat_dispersion_imag
_atom_type_scat_source
C C 0.0033 0.0016 'International Tables Vol C Tables 4.2.6.8 and 6.1.1.4'
H H 0.0000 0.0000 'International Tables Vol C Tables 4.2.6.8 and 6.1.1.4'
Fe Fe 0.3463 0.8444 'International Tables Vol C Tables 4.2.6.8 and 6.1.1.4'
N N 0.0061 0.0033 'International Tables Vol C Tables 4.2.6.8 and 6.1.1.4'
Pd Pd -0.9988 1.0072 'International Tables Vol C Tables 4.2.6.8 and 6.1.1.4'

loop_
_geom_angle_atom_site_label_1
_geom_angle_atom_site_label_2
_geom_angle_atom_site_label_3
_geom_angle
_geom_angle_site_symmetry_1
_geom_angle_site_symmetry_3
_geom_angle_publ_flag
C1 Pd1 C1 180.0 2_677 . ?
C2 Pd1 C1 89.5(2) 2_667 . ?
C2 Pd1 C1 90.5(2) 2_667 2_677 ?
C2 Pd1 C1 89.5(2) 1_565 2_677 ?
C2 Pd1 C1 90.5(2) 1_565 . ?
C2 Pd1 C2 180.0 2_667 1_565 ?
N2 Fe1 N2 180.0 2_567 . ?
N2 Fe1 N3 91.49(19) . . ?
N2 Fe1 N3 88.50(19) 2_567 . ?
N2 Fe1 N3 88.51(19) . 2_567 ?
N2 Fe1 N3 91.50(19) 2_567 2_567 ?
N3 Fe1 N3 180.0 2_567 . ?
N1 Fe1 N2 89.47(18) . 2_567 ?
N1 Fe1 N2 89.47(18) 2_567 . ?
N1 Fe1 N2 90.53(18) . . ?
N1 Fe1 N2 90.53(18) 2_567 2_567 ?
N1 Fe1 N3 88.08(18) 2_567 . ?
N1 Fe1 N3 91.92(18) . . ?
N1 Fe1 N3 91.92(18) 2_567 2_567 ?
N1 Fe1 N3 88.08(18) . 2_567 ?
N1 Fe1 N1 180.0 . 2_567 ?
C2 N2 Fe1 171.1(5) . . ?
N1 C1 Pd1 174.1(5) . . ?
N4 N3 Fe1 117.2(3) . . ?
C10 N3 Fe1 123.0(4) . . ?
C10 N3 N4 119.8(5) . . ?
C1 N1 Fe1 171.8(5) . . ?
N4 C3 C4 126.2(6) . . ?
C3 N4 N3 118.0(5) . . ?
C10 C9 C8 123.3(6) . . ?
C4 C9 C8 119.5(6) . . ?
C4 C9 C10 117.2(5) . . ?
C7 C8 C9 118.8(6) . . ?
N3 C10 C9 123.7(5) . . ?
C5 C6 C7 120.0(6) . . ?
C9 C4 C3 115.1(6) . . ?
C9 C4 C5 120.7(5) . . ?
C5 C4 C3 124.3(6) . . ?
C6 C5 C4 119.6(6) . . ?
C8 C7 C6 121.4(6) . . ?
N2 C2 Pd1 174.9(5) . 1_545 ?

loop_
_geom_bond_atom_site_label_1
_geom_bond_atom_site_label_2
_geom_bond_distance
_geom_bond_site_symmetry_2
_geom_bond_publ_flag
Pd1 C1 1.991(5) 2_677 ?
Pd1 C1 1.991(5) . ?
Pd1 C2 1.977(5) 2_667 ?
Pd1 C2 1.977(5) 1_565 ?
Fe1 N2 1.944(5) 2_567 ?
Fe1 N2 1.944(5) . ?
Fe1 N3 1.987(5) 2_567 ?
Fe1 N3 1.987(5) . ?
Fe1 N1 1.937(4) . ?
Fe1 N1 1.937(4) 2_567 ?
N2 C2 1.145(7) . ?
C1 N1 1.150(7) . ?
N3 N4 1.374(6) . ?
N3 C10 1.318(7) . ?
C3 N4 1.292(8) . ?
C3 C4 1.420(8) . ?
C9 C8 1.410(8) . ?
C9 C10 1.406(8) . ?
C9 C4 1.390(8) . ?
C8 C7 1.370(9) . ?
C6 C5 1.362(9) . ?
C6 C7 1.404(9) . ?
C4 C5 1.398(9) . ?
